data_4126020
loop_
_publ_author_name
'Wang, Shuai'
'McCrea-Hendrick, Madison L'
'Weinstein, Cory M.'
'Caputo, Christine A.'
'Hoppe, Elke'
'Fettinger, James C.'
'Olmstead, Marilyn M.'
'Power, Philip P.'

_publ_section_title
;
 Tin(II) Hydrides as Intermediates in Rearrangements of Tin(II) Alkyl
 Derivatives.
;
_journal_name_full 'Journal of the American Chemical Society'
_journal_paper_doi 10.1021/jacs.7b02271
_journal_year 2017
_chemical_formula_moiety 'C43 H58 Sn'
_chemical_formula_sum 'C43 H58 Sn'
_chemical_formula_weight 693.58
_space_group_crystal_system monoclinic
_space_group_IT_number 13
_space_group_name_Hall '-P 2yac'
_space_group_name_H-M_alt 'P 1 2/n 1'
_symmetry_space_group_name_Hall '-P 2yac'
_symmetry_space_group_name_H-M 'P 1 2/n 1'
_atom_sites_solution_hydrogens geom
_atom_sites_solution_primary dual
_atom_sites_solution_secondary difmap
_audit_creation_method SHELXL-2016/6
_cell_angle_alpha 90
_cell_angle_beta 91.093(2)
_cell_angle_gamma 90
_cell_formula_units_Z 4
_cell_length_a 12.1647(15)
_cell_length_b 9.6580(12)
_cell_length_c 31.714(4)
_cell_measurement_reflns_used 9990
_cell_measurement_temperature 90(2)
_cell_measurement_theta_max 27.3
_cell_measurement_theta_min 2.53
_cell_volume 3725.3(8)
_computing_cell_refinement 'SAINT (Bruker, 2013)'
_computing_data_collection 'Apex2 (Bruker, 2015)'
_computing_data_reduction 'SAINT (Bruker, 2013)'
_computing_publication_material 'SHELXL-2016/6 (Sheldrick, 2016)'
_computing_structure_refinement 'SHELXL-2016/6 (Sheldrick, 2016)'
_computing_structure_solution 'SHELXT (Sheldrick, 2014)'
_diffrn_ambient_temperature 90(2)
_diffrn_detector_area_resol_mean 8.3
_diffrn_measured_fraction_theta_full 0.999
_diffrn_measured_fraction_theta_max 0.996
_diffrn_measurement_device_type 'Bruker ApexII DUO'
_diffrn_measurement_method '\w and \f'
_diffrn_radiation_type MoK\a
_diffrn_radiation_wavelength 0.71073
_diffrn_reflns_av_R_equivalents 0.0667
_diffrn_reflns_av_unetI/netI 0.0458
_diffrn_reflns_Laue_measured_fraction_full 0.999
_diffrn_reflns_Laue_measured_fraction_max 0.996
_diffrn_reflns_limit_h_max 15
_diffrn_reflns_limit_h_min -15
_diffrn_reflns_limit_k_max 12
_diffrn_reflns_limit_k_min -12
_diffrn_reflns_limit_l_max 41
_diffrn_reflns_limit_l_min -41
_diffrn_reflns_number 47386
_diffrn_reflns_point_group_measured_fraction_full 0.999
_diffrn_reflns_point_group_measured_fraction_max 0.996
_diffrn_reflns_theta_full 25.242
_diffrn_reflns_theta_max 27.496
_diffrn_reflns_theta_min 2.109
_diffrn_source 'fine-focus sealed tube'
_exptl_absorpt_coefficient_mu 0.713
_exptl_absorpt_correction_T_max 0.746
_exptl_absorpt_correction_T_min 0.600
_exptl_absorpt_correction_type empirical
_exptl_absorpt_process_details 'SADABS (Sheldrick, 2014)'
_exptl_crystal_colour red
_exptl_crystal_density_diffrn 1.237
_exptl_crystal_description block
_exptl_crystal_F_000 1464
_exptl_crystal_size_max 0.336
_exptl_crystal_size_mid 0.146
_exptl_crystal_size_min 0.102
_refine_diff_density_max 5.532
_refine_diff_density_min -3.868
_refine_diff_density_rms 0.156
_refine_ls_extinction_method none
_refine_ls_goodness_of_fit_ref 1.106
_refine_ls_hydrogen_treatment constr
_refine_ls_matrix_type full
_refine_ls_number_parameters 409
_refine_ls_number_reflns 8528
_refine_ls_number_restraints 0
_refine_ls_restrained_S_all 1.106
_refine_ls_R_factor_all 0.1039
_refine_ls_R_factor_gt 0.0832
_refine_ls_shift/su_max 0.000
_refine_ls_shift/su_mean 0.000
_refine_ls_structure_factor_coef Fsqd
_refine_ls_weighting_details 'w=1/[\s^2^(Fo^2^)+(0.0563P)^2^+35.8736P] where P=(Fo^2^+2Fc^2^)/3'
_refine_ls_weighting_scheme calc
_refine_ls_wR_factor_gt 0.1815
_refine_ls_wR_factor_ref 0.1930
_reflns_Friedel_coverage 0.000
_reflns_number_gt 6839
_reflns_number_total 8528
_reflns_threshold_expression 'I > 2\s(I)'
_cod_data_source_file ja7b02271_si_002.cif
_cod_data_source_block vw107
_cod_database_code 4126020
_shelx_shelxl_version_number 2016/6
_shelx_space_group_comment
;
The symmetry employed for this shelxl refinement is uniquely defined
by the following loop, which should always be used as a source of
symmetry information in preference to the above space-group names.
They are only intended as comments.
;
_shelx_estimated_absorpt_t_min 0.796
_shelx_estimated_absorpt_t_max 0.931

loop_
_space_group_symop_operation_xyz
'x, y, z'
'-x+1/2, y, -z+1/2'
'-x, -y, -z'
'x-1/2, -y, z-1/2'

loop_
_atom_site_label
_atom_site_type_symbol
_atom_site_fract_x
_atom_site_fract_y
_atom_site_fract_z
_atom_site_U_iso_or_equiv
_atom_site_adp_type
_atom_site_occupancy
_atom_site_site_symmetry_order
_atom_site_calc_flag
_atom_site_refinement_flags_posn
_atom_site_refinement_flags_adp
Sn1 Sn 0.04462(3) 0.42709(5) 0.10184(2) 0.02894(15) Uani 1 1 d . .
C1 C 0.0100(4) 0.5802(5) 0.15156(16) 0.0146(10) Uani 1 1 d . .
C2 C 0.0578(4) 0.7125(5) 0.15535(16) 0.0138(10) Uani 1 1 d . .
C3 C 0.1480(4) 0.7470(5) 0.12546(16) 0.0121(9) Uani 1 1 d . .
C4 C 0.2581(4) 0.7525(5) 0.14035(16) 0.0129(9) Uani 1 1 d . .
C5 C 0.3410(4) 0.7737(5) 0.11060(16) 0.0148(10) Uani 1 1 d . .
H5 H 0.415324 0.778120 0.120226 0.018 Uiso 1 1 calc R U
C6 C 0.3183(4) 0.7883(6) 0.06785(17) 0.0175(10) Uani 1 1 d . .
C7 C 0.4138(5) 0.7982(7) 0.03729(18) 0.0237(12) Uani 1 1 d . .
H7 H 0.474603 0.850381 0.051809 0.028 Uiso 1 1 calc R U
C8 C 0.4561(5) 0.6528(7) 0.0280(2) 0.0316(14) Uani 1 1 d . .
H8A H 0.478332 0.607633 0.054506 0.047 Uiso 1 1 calc R U
H8B H 0.519432 0.658807 0.009474 0.047 Uiso 1 1 calc R U
H8C H 0.397676 0.598690 0.014140 0.047 Uiso 1 1 calc R U
C9 C 0.3848(5) 0.8748(7) -0.00368(19) 0.0275(13) Uani 1 1 d . .
H9A H 0.328760 0.822404 -0.019555 0.041 Uiso 1 1 calc R U
H9B H 0.450768 0.884085 -0.020698 0.041 Uiso 1 1 calc R U
H9C H 0.356167 0.966943 0.002970 0.041 Uiso 1 1 calc R U
C10 C 0.2093(4) 0.7861(6) 0.05416(17) 0.0200(11) Uani 1 1 d . .
H10 H 0.192714 0.798146 0.025001 0.024 Uiso 1 1 calc R U
C11 C 0.1230(4) 0.7666(5) 0.08224(17) 0.0168(10) Uani 1 1 d . .
C12 C 0.0051(5) 0.7874(7) 0.06650(18) 0.0257(13) Uani 1 1 d . .
H12 H -0.043726 0.735817 0.086068 0.031 Uiso 1 1 calc R U
C15 C -0.0179(6) 0.7312(9) 0.0216(2) 0.0431(19) Uani 1 1 d . .
H15A H 0.022756 0.786493 0.001180 0.065 Uiso 1 1 calc R U
H15B H -0.096804 0.737168 0.015082 0.065 Uiso 1 1 calc R U
H15C H 0.005850 0.634427 0.020024 0.065 Uiso 1 1 calc R U
C16 C 0.2897(4) 0.7389(5) 0.18698(16) 0.0136(10) Uani 1 1 d . .
H16 H 0.221269 0.717216 0.202681 0.016 Uiso 1 1 calc R U
C17 C 0.3722(5) 0.6236(6) 0.19611(19) 0.0273(13) Uani 1 1 d . .
H17A H 0.344745 0.536603 0.183988 0.041 Uiso 1 1 calc R U
H17B H 0.382237 0.612994 0.226670 0.041 Uiso 1 1 calc R U
H17C H 0.442802 0.647026 0.183531 0.041 Uiso 1 1 calc R U
C18 C 0.3350(5) 0.8749(6) 0.20397(17) 0.0209(11) Uani 1 1 d . .
H18A H 0.402974 0.897952 0.189410 0.031 Uiso 1 1 calc R U
H18C H 0.350613 0.865877 0.234278 0.031 Uiso 1 1 calc R U
H18B H 0.280792 0.948502 0.199181 0.031 Uiso 1 1 calc R U
C19 C 0.0187(4) 0.8054(5) 0.18509(16) 0.0141(10) Uani 1 1 d . .
H19 H 0.049885 0.895338 0.187218 0.017 Uiso 1 1 calc R U
C20 C -0.0661(4) 0.7674(5) 0.21183(16) 0.0156(10) Uani 1 1 d . .
H20 H -0.090390 0.830252 0.232739 0.019 Uiso 1 1 calc R U
C21 C -0.1147(4) 0.6383(5) 0.20791(16) 0.0152(10) Uani 1 1 d . .
H21 H -0.173861 0.613911 0.225553 0.018 Uiso 1 1 calc R U
C22 C -0.0772(4) 0.5441(5) 0.17817(16) 0.0132(10) Uani 1 1 d . .
C23 C -0.1280(4) 0.4041(5) 0.17136(16) 0.0148(10) Uani 1 1 d . .
C24 C -0.2098(4) 0.3859(5) 0.13943(17) 0.0154(10) Uani 1 1 d . .
C25 C -0.2534(4) 0.2527(5) 0.13229(17) 0.0146(10) Uani 1 1 d . .
H25 H -0.309494 0.240975 0.111316 0.017 Uiso 1 1 calc R U
C26 C -0.2173(4) 0.1385(5) 0.15479(17) 0.0150(10) Uani 1 1 d . .
C27 C -0.2651(4) -0.0067(5) 0.14827(17) 0.0163(10) Uani 1 1 d . .
H27 H -0.201938 -0.072947 0.147503 0.020 Uiso 1 1 calc R U
C28 C -0.3304(5) -0.0233(6) 0.1070(2) 0.0279(13) Uani 1 1 d . .
H28A H -0.397565 0.032511 0.108104 0.042 Uiso 1 1 calc R U
H28B H -0.349943 -0.120920 0.103011 0.042 Uiso 1 1 calc R U
H28C H -0.285645 0.007856 0.083472 0.042 Uiso 1 1 calc R U
C29 C -0.3358(5) -0.0466(6) 0.1862(2) 0.0266(13) Uani 1 1 d . .
H29A H -0.293355 -0.032054 0.212375 0.040 Uiso 1 1 calc R U
H29B H -0.356972 -0.144217 0.183902 0.040 Uiso 1 1 calc R U
H29C H -0.401981 0.011223 0.186336 0.040 Uiso 1 1 calc R U
C30 C -0.1355(4) 0.1582(5) 0.18594(16) 0.0158(10) Uani 1 1 d . .
H30 H -0.109764 0.080474 0.201617 0.019 Uiso 1 1 calc R U
C31 C -0.0906(4) 0.2881(5) 0.19464(16) 0.0143(10) Uani 1 1 d . .
C32 C -0.0063(4) 0.3074(5) 0.23062(17) 0.0171(10) Uani 1 1 d . .
H32 H 0.037488 0.392409 0.224448 0.021 Uiso 1 1 calc R U
C33 C 0.0745(5) 0.1857(6) 0.2355(2) 0.0244(12) Uani 1 1 d . .
H33A H 0.034743 0.103119 0.244740 0.037 Uiso 1 1 calc R U
H33B H 0.131500 0.209278 0.256596 0.037 Uiso 1 1 calc R U
H33C H 0.108869 0.167039 0.208414 0.037 Uiso 1 1 calc R U
C34 C -0.0665(5) 0.3319(6) 0.27214(19) 0.0265(13) Uani 1 1 d . .
H34A H -0.110920 0.416330 0.269769 0.040 Uiso 1 1 calc R U
H34B H -0.012587 0.342171 0.295271 0.040 Uiso 1 1 calc R U
H34C H -0.114511 0.252840 0.277840 0.040 Uiso 1 1 calc R U
C35 C -0.2547(4) 0.5093(5) 0.11470(18) 0.0177(11) Uani 1 1 d . .
H35 H -0.198664 0.584902 0.116616 0.021 Uiso 1 1 calc R U
C36 C -0.2764(5) 0.4787(6) 0.06781(19) 0.0247(12) Uani 1 1 d . .
H36A H -0.210956 0.436237 0.055726 0.037 Uiso 1 1 calc R U
H36B H -0.293236 0.565344 0.052932 0.037 Uiso 1 1 calc R U
H36C H -0.338828 0.415166 0.064806 0.037 Uiso 1 1 calc R U
C37 C -0.3597(5) 0.5620(6) 0.13537(19) 0.0245(12) Uani 1 1 d . .
H37A H -0.415905 0.489218 0.134310 0.037 Uiso 1 1 calc R U
H37B H -0.386897 0.643836 0.120188 0.037 Uiso 1 1 calc R U
H37C H -0.343545 0.586456 0.164829 0.037 Uiso 1 1 calc R U
C38 C 0.1977(5) 0.3353(7) 0.1288(2) 0.0271(13) Uani 1 1 d . .
H38 H 0.207871 0.357223 0.159482 0.033 Uiso 1 1 calc R U
C39 C 0.2195(6) 0.1789(7) 0.1191(2) 0.0331(15) Uani 1 1 d . .
H39 H 0.171580 0.107268 0.132143 0.040 Uiso 1 1 calc R U
C40 C 0.2339(6) 0.1775(7) 0.0719(2) 0.0362(16) Uani 1 1 d . .
H40A H 0.276356 0.095394 0.063080 0.043 Uiso 1 1 calc R U
H40B H 0.161773 0.177463 0.056902 0.043 Uiso 1 1 calc R U
C41 C 0.2941(8) 0.3049(9) 0.0638(3) 0.055(2) Uani 1 1 d . .
H41 H 0.314572 0.339007 0.035251 0.066 Uiso 1 1 calc R U
C42 C 0.2922(5) 0.3909(7) 0.1024(2) 0.0318(14) Uani 1 1 d . .
H42 H 0.307284 0.492532 0.100987 0.038 Uiso 1 1 calc R U
C43 C 0.3856(6) 0.2886(8) 0.1071(4) 0.060(3) Uani 1 1 d . .
H43 H 0.465333 0.313672 0.106762 0.072 Uiso 1 1 calc R U
C44 C 0.3436(8) 0.1680(10) 0.1253(5) 0.085(4) Uani 1 1 d . .
H44A H 0.363584 0.163186 0.155662 0.102 Uiso 1 1 calc R U
H44B H 0.372236 0.084670 0.111056 0.102 Uiso 1 1 calc R U
C45 C -0.0252(5) 0.9421(8) 0.0695(3) 0.0423(18) Uani 1 1 d . .
H45A H -0.003750 0.977440 0.097461 0.063 Uiso 1 1 calc R U
H45B H -0.104669 0.953227 0.065193 0.063 Uiso 1 1 calc R U
H45C H 0.013657 0.994076 0.047828 0.063 Uiso 1 1 calc R U

loop_
_atom_site_aniso_label
_atom_site_aniso_U_11
_atom_site_aniso_U_22
_atom_site_aniso_U_33
_atom_site_aniso_U_23
_atom_site_aniso_U_13
_atom_site_aniso_U_12
Sn1 0.0209(2) 0.0395(3) 0.0263(2) -0.01805(19) -0.00269(15) 0.00922(19)
C1 0.014(2) 0.013(2) 0.016(2) -0.0047(19) 0.0006(18) 0.000(2)
C2 0.009(2) 0.017(2) 0.015(2) 0.0026(19) -0.0008(18) 0.0003(19)
C3 0.014(2) 0.007(2) 0.015(2) -0.0008(17) 0.0000(18) -0.0051(18)
C4 0.013(2) 0.008(2) 0.018(2) 0.0000(18) 0.0000(19) -0.0027(18)
C5 0.009(2) 0.014(2) 0.021(3) -0.002(2) 0.0011(19) -0.0034(19)
C6 0.017(2) 0.016(3) 0.019(3) -0.002(2) 0.002(2) -0.003(2)
C7 0.020(3) 0.032(3) 0.019(3) -0.004(2) 0.001(2) -0.006(2)
C8 0.028(3) 0.043(4) 0.024(3) 0.005(3) 0.006(2) 0.011(3)
C9 0.033(3) 0.026(3) 0.024(3) 0.002(2) 0.010(2) -0.003(3)
C10 0.020(3) 0.025(3) 0.016(2) 0.000(2) 0.001(2) -0.005(2)
C11 0.018(3) 0.014(2) 0.018(3) 0.000(2) -0.001(2) -0.005(2)
C12 0.018(3) 0.038(3) 0.021(3) 0.011(3) -0.003(2) -0.010(2)
C15 0.036(4) 0.068(5) 0.024(3) 0.007(3) -0.013(3) -0.019(4)
C16 0.012(2) 0.014(2) 0.015(2) -0.0006(19) -0.0006(18) -0.0007(19)
C17 0.040(3) 0.017(3) 0.025(3) 0.003(2) -0.011(3) 0.002(3)
C18 0.025(3) 0.019(3) 0.019(3) -0.001(2) -0.003(2) -0.006(2)
C19 0.014(2) 0.009(2) 0.020(2) -0.0011(19) -0.0015(19) 0.0009(18)
C20 0.016(2) 0.015(2) 0.016(2) -0.0026(19) 0.0021(19) 0.004(2)
C21 0.011(2) 0.017(3) 0.017(2) 0.001(2) 0.0046(18) 0.0023(19)
C22 0.013(2) 0.009(2) 0.018(2) 0.0023(18) -0.0024(18) -0.0003(18)
C23 0.011(2) 0.016(3) 0.018(2) -0.0013(19) 0.0040(18) -0.0009(19)
C24 0.011(2) 0.015(2) 0.021(3) 0.002(2) 0.0006(19) -0.0019(19)
C25 0.009(2) 0.014(2) 0.020(3) -0.0018(19) -0.0028(18) -0.0012(18)
C26 0.013(2) 0.011(2) 0.021(3) 0.003(2) 0.0015(19) -0.0014(19)
C27 0.015(2) 0.008(2) 0.025(3) 0.001(2) -0.002(2) -0.0023(19)
C28 0.036(3) 0.015(3) 0.032(3) -0.001(2) -0.010(3) -0.006(2)
C29 0.032(3) 0.015(3) 0.034(3) -0.001(2) 0.006(3) -0.010(2)
C30 0.014(2) 0.015(2) 0.018(2) 0.0034(19) -0.0006(19) -0.0002(19)
C31 0.011(2) 0.018(2) 0.015(2) 0.0018(19) 0.0023(18) -0.0016(19)
C32 0.019(3) 0.014(2) 0.019(3) 0.001(2) -0.003(2) -0.002(2)
C33 0.021(3) 0.023(3) 0.029(3) 0.000(2) -0.009(2) 0.004(2)
C34 0.033(3) 0.022(3) 0.024(3) -0.002(2) -0.004(2) 0.001(2)
C35 0.016(2) 0.010(2) 0.027(3) 0.005(2) -0.002(2) -0.003(2)
C36 0.023(3) 0.025(3) 0.026(3) 0.006(2) -0.005(2) 0.003(2)
C37 0.024(3) 0.018(3) 0.031(3) 0.002(2) -0.003(2) 0.005(2)
C38 0.022(3) 0.028(3) 0.030(3) -0.010(3) -0.001(2) 0.001(2)
C39 0.042(4) 0.018(3) 0.039(4) -0.002(3) 0.007(3) -0.010(3)
C40 0.051(4) 0.021(3) 0.036(4) -0.007(3) -0.001(3) 0.004(3)
C41 0.068(6) 0.043(5) 0.055(5) -0.017(4) 0.033(4) -0.025(4)
C42 0.034(3) 0.019(3) 0.042(4) -0.001(3) 0.002(3) -0.006(3)
C43 0.021(3) 0.032(4) 0.127(9) -0.017(5) 0.003(4) -0.004(3)
C44 0.062(6) 0.040(5) 0.156(12) 0.035(6) 0.044(7) 0.035(5)
C45 0.022(3) 0.044(4) 0.060(5) 0.020(4) -0.002(3) 0.006(3)

loop_
_atom_type_symbol
_atom_type_description
_atom_type_scat_dispersion_real
_atom_type_scat_dispersion_imag
_atom_type_scat_source
C C 0.0033 0.0016 'International Tables Vol C Tables 4.2.6.8 and 6.1.1.4'
H H 0.0000 0.0000 'International Tables Vol C Tables 4.2.6.8 and 6.1.1.4'
Sn Sn -0.6537 1.4246 'International Tables Vol C Tables 4.2.6.8 and 6.1.1.4'

loop_
_geom_angle_atom_site_label_1
_geom_angle_atom_site_label_2
_geom_angle_atom_site_label_3
_geom_angle
C1 Sn1 C38 99.3(2)
C2 C1 C22 119.1(4)
C2 C1 Sn1 125.8(4)
C22 C1 Sn1 114.6(4)
C19 C2 C1 119.8(5)
C19 C2 C3 123.3(5)
C1 C2 C3 116.9(4)
C11 C3 C4 120.3(5)
C11 C3 C2 119.7(4)
C4 C3 C2 119.8(4)
C5 C4 C3 117.9(5)
C5 C4 C16 119.4(4)
C3 C4 C16 122.7(4)
C6 C5 C4 122.6(5)
C6 C5 H5 118.7
C4 C5 H5 118.7
C5 C6 C10 118.4(5)
C5 C6 C7 119.1(5)
C10 C6 C7 122.4(5)
C8 C7 C6 109.1(5)
C8 C7 C9 110.8(5)
C6 C7 C9 113.7(5)
C8 C7 H7 107.7
C6 C7 H7 107.7
C9 C7 H7 107.7
C7 C8 H8A 109.5
C7 C8 H8B 109.5
H8A C8 H8B 109.5
C7 C8 H8C 109.5
H8A C8 H8C 109.5
H8B C8 H8C 109.5
C7 C9 H9A 109.5
C7 C9 H9B 109.5
H9A C9 H9B 109.5
C7 C9 H9C 109.5
H9A C9 H9C 109.5
H9B C9 H9C 109.5
C6 C10 C11 121.7(5)
C6 C10 H10 119.1
C11 C10 H10 119.1
C10 C11 C3 119.0(5)
C10 C11 C12 119.1(5)
C3 C11 C12 121.4(5)
C11 C12 C45 109.4(5)
C11 C12 C15 114.1(5)
C45 C12 C15 111.0(6)
C11 C12 H12 107.3
C45 C12 H12 107.3
C15 C12 H12 107.3
C12 C15 H15A 109.5
C12 C15 H15B 109.5
H15A C15 H15B 109.5
C12 C15 H15C 109.5
H15A C15 H15C 109.5
H15B C15 H15C 109.5
C18 C16 C17 109.3(4)
C18 C16 C4 110.6(4)
C17 C16 C4 113.6(4)
C18 C16 H16 107.7
C17 C16 H16 107.7
C4 C16 H16 107.7
C16 C17 H17A 109.5
C16 C17 H17B 109.5
H17A C17 H17B 109.5
C16 C17 H17C 109.5
H17A C17 H17C 109.5
H17B C17 H17C 109.5
C16 C18 H18A 109.5
C16 C18 H18C 109.5
H18A C18 H18C 109.5
C16 C18 H18B 109.5
H18A C18 H18B 109.5
H18C C18 H18B 109.5
C2 C19 C20 120.6(5)
C2 C19 H19 119.7
C20 C19 H19 119.7
C21 C20 C19 120.0(5)
C21 C20 H20 120.0
C19 C20 H20 120.0
C20 C21 C22 120.3(5)
C20 C21 H21 119.9
C22 C21 H21 119.9
C21 C22 C1 120.2(5)
C21 C22 C23 123.1(5)
C1 C22 C23 116.7(4)
C31 C23 C24 119.3(5)
C31 C23 C22 120.8(4)
C24 C23 C22 119.8(5)
C25 C24 C23 119.0(5)
C25 C24 C35 120.2(5)
C23 C24 C35 120.7(5)
C26 C25 C24 122.1(5)
C26 C25 H25 119.0
C24 C25 H25 119.0
C25 C26 C30 118.1(5)
C25 C26 C27 123.1(5)
C30 C26 C27 118.8(4)
C28 C27 C26 113.7(4)
C28 C27 C29 110.7(5)
C26 C27 C29 109.8(4)
C28 C27 H27 107.4
C26 C27 H27 107.4
C29 C27 H27 107.4
C27 C28 H28A 109.5
C27 C28 H28B 109.5
H28A C28 H28B 109.5
C27 C28 H28C 109.5
H28A C28 H28C 109.5
H28B C28 H28C 109.5
C27 C29 H29A 109.5
C27 C29 H29B 109.5
H29A C29 H29B 109.5
C27 C29 H29C 109.5
H29A C29 H29C 109.5
H29B C29 H29C 109.5
C31 C30 C26 122.1(5)
C31 C30 H30 118.9
C26 C30 H30 118.9
C30 C31 C23 119.3(5)
C30 C31 C32 120.7(5)
C23 C31 C32 119.9(5)
C31 C32 C34 109.5(4)
C31 C32 C33 113.6(4)
C34 C32 C33 110.2(5)
C31 C32 H32 107.8
C34 C32 H32 107.8
C33 C32 H32 107.8
C32 C33 H33A 109.5
C32 C33 H33B 109.5
H33A C33 H33B 109.5
C32 C33 H33C 109.5
H33A C33 H33C 109.5
H33B C33 H33C 109.5
C32 C34 H34A 109.5
C32 C34 H34B 109.5
H34A C34 H34B 109.5
C32 C34 H34C 109.5
H34A C34 H34C 109.5
H34B C34 H34C 109.5
C24 C35 C36 113.7(5)
C24 C35 C37 109.4(4)
C36 C35 C37 110.4(5)
C24 C35 H35 107.7
C36 C35 H35 107.7
C37 C35 H35 107.7
C35 C36 H36A 109.5
C35 C36 H36B 109.5
H36A C36 H36B 109.5
C35 C36 H36C 109.5
H36A C36 H36C 109.5
H36B C36 H36C 109.5
C35 C37 H37A 109.5
C35 C37 H37B 109.5
H37A C37 H37B 109.5
C35 C37 H37C 109.5
H37A C37 H37C 109.5
H37B C37 H37C 109.5
C42 C38 C39 95.6(5)
C42 C38 Sn1 106.4(4)
C39 C38 Sn1 116.9(4)
C42 C38 H38 112.2
C39 C38 H38 112.2
Sn1 C38 H38 112.2
C40 C39 C44 89.7(7)
C40 C39 C38 103.2(5)
C44 C39 C38 102.3(6)
C40 C39 H39 118.9
C44 C39 H39 118.9
C38 C39 H39 118.9
C41 C40 C39 103.6(6)
C41 C40 H40A 111.0
C39 C40 H40A 111.0
C41 C40 H40B 111.0
C39 C40 H40B 111.0
H40A C40 H40B 109.0
C40 C41 C42 108.2(6)
C40 C41 C43 95.7(7)
C42 C41 C43 54.8(5)
C40 C41 H41 124.9
C42 C41 H41 124.9
C43 C41 H41 124.9
C41 C42 C43 72.1(6)
C41 C42 C38 106.2(5)
C43 C42 C38 106.7(6)
C41 C42 H42 120.5
C43 C42 H42 120.5
C38 C42 H42 120.5
C44 C43 C42 107.7(7)
C44 C43 C41 99.5(8)
C42 C43 C41 53.1(5)
C44 C43 H43 124.6
C42 C43 H43 124.6
C41 C43 H43 124.6
C43 C44 C39 105.0(7)
C43 C44 H44A 110.8
C39 C44 H44A 110.8
C43 C44 H44B 110.8
C39 C44 H44B 110.8
H44A C44 H44B 108.8
C12 C45 H45A 109.5
C12 C45 H45B 109.5
H45A C45 H45B 109.5
C12 C45 H45C 109.5
H45A C45 H45C 109.5
H45B C45 H45C 109.5

loop_
_geom_bond_atom_site_label_1
_geom_bond_atom_site_label_2
_geom_bond_distance
Sn1 C1 2.208(5)
Sn1 C38 2.219(6)
C1 C2 1.408(7)
C1 C22 1.412(7)
C2 C19 1.392(7)
C2 C3 1.501(7)
C3 C11 1.411(7)
C3 C4 1.412(7)
C4 C5 1.409(7)
C4 C16 1.526(7)
C5 C6 1.386(7)
C5 H5 0.9500
C6 C10 1.387(8)
C6 C7 1.530(7)
C7 C8 1.525(9)
C7 C9 1.531(8)
C7 H7 1.0000
C8 H8A 0.9800
C8 H8B 0.9800
C8 H8C 0.9800
C9 H9A 0.9800
C9 H9B 0.9800
C9 H9C 0.9800
C10 C11 1.402(7)
C10 H10 0.9500
C11 C12 1.523(8)
C12 C45 1.543(10)
C12 C15 1.544(9)
C12 H12 1.0000
C15 H15A 0.9800
C15 H15B 0.9800
C15 H15C 0.9800
C16 C18 1.519(7)
C16 C17 1.523(8)
C16 H16 1.0000
C17 H17A 0.9800
C17 H17B 0.9800
C17 H17C 0.9800
C18 H18A 0.9800
C18 H18C 0.9800
C18 H18B 0.9800
C19 C20 1.396(7)
C19 H19 0.9500
C20 C21 1.385(7)
C20 H20 0.9500
C21 C22 1.394(7)
C21 H21 0.9500
C22 C23 1.500(7)
C23 C31 1.412(7)
C23 C24 1.418(7)
C24 C25 1.409(7)
C24 C35 1.522(7)
C25 C26 1.380(7)
C25 H25 0.9500
C26 C30 1.402(7)
C26 C27 1.531(7)
C27 C28 1.526(8)
C27 C29 1.540(8)
C27 H27 1.0000
C28 H28A 0.9800
C28 H28B 0.9800
C28 H28C 0.9800
C29 H29A 0.9800
C29 H29B 0.9800
C29 H29C 0.9800
C30 C31 1.394(7)
C30 H30 0.9500
C31 C32 1.531(7)
C32 C34 1.537(8)
C32 C33 1.539(8)
C32 H32 1.0000
C33 H33A 0.9800
C33 H33B 0.9800
C33 H33C 0.9800
C34 H34A 0.9800
C34 H34B 0.9800
C34 H34C 0.9800
C35 C36 1.534(8)
C35 C37 1.535(8)
C35 H35 1.0000
C36 H36A 0.9800
C36 H36B 0.9800
C36 H36C 0.9800
C37 H37A 0.9800
C37 H37B 0.9800
C37 H37C 0.9800
C38 C42 1.532(9)
C38 C39 1.566(9)
C38 H38 1.0000
C39 C40 1.509(10)
C39 C44 1.521(12)
C39 H39 1.0000
C40 C41 1.458(10)
C40 H40A 0.9900
C40 H40B 0.9900
C41 C42 1.479(10)
C41 C43 1.759(14)
C41 H41 1.0000
C42 C43 1.511(10)
C42 H42 1.0000
C43 C44 1.400(13)
C43 H43 1.0000
C44 H44A 0.9900
C44 H44B 0.9900
C45 H45A 0.9800
C45 H45B 0.9800
C45 H45C 0.9800

loop_
_geom_torsion_atom_site_label_1
_geom_torsion_atom_site_label_2
_geom_torsion_atom_site_label_3
_geom_torsion_atom_site_label_4
_geom_torsion
C22 C1 C2 C19 0.0(7)
Sn1 C1 C2 C19 172.0(4)
C22 C1 C2 C3 -178.3(4)
Sn1 C1 C2 C3 -6.3(6)
C19 C2 C3 C11 -108.4(6)
C1 C2 C3 C11 69.8(6)
C19 C2 C3 C4 74.9(6)
C1 C2 C3 C4 -106.9(5)
C11 C3 C4 C5 -1.9(7)
C2 C3 C4 C5 174.8(4)
C11 C3 C4 C16 177.0(5)
C2 C3 C4 C16 -6.3(7)
C3 C4 C5 C6 -0.4(8)
C16 C4 C5 C6 -179.4(5)
C4 C5 C6 C10 2.0(8)
C4 C5 C6 C7 -174.7(5)
C5 C6 C7 C8 81.2(6)
C10 C6 C7 C8 -95.3(7)
C5 C6 C7 C9 -154.6(5)
C10 C6 C7 C9 28.9(8)
C5 C6 C10 C11 -1.4(8)
C7 C6 C10 C11 175.1(5)
C6 C10 C11 C3 -0.8(8)
C6 C10 C11 C12 170.6(5)
C4 C3 C11 C10 2.5(8)
C2 C3 C11 C10 -174.2(5)
C4 C3 C11 C12 -168.7(5)
C2 C3 C11 C12 14.6(8)
C10 C11 C12 C45 -85.2(7)
C3 C11 C12 C45 86.0(6)
C10 C11 C12 C15 39.8(8)
C3 C11 C12 C15 -149.0(6)
C5 C4 C16 C18 66.8(6)
C3 C4 C16 C18 -112.1(5)
C5 C4 C16 C17 -56.5(6)
C3 C4 C16 C17 124.6(5)
C1 C2 C19 C20 1.3(7)
C3 C2 C19 C20 179.6(5)
C2 C19 C20 C21 -2.3(8)
C19 C20 C21 C22 2.0(8)
C20 C21 C22 C1 -0.6(8)
C20 C21 C22 C23 -178.2(5)
C2 C1 C22 C21 -0.4(7)
Sn1 C1 C22 C21 -173.2(4)
C2 C1 C22 C23 177.4(4)
Sn1 C1 C22 C23 4.5(6)
C21 C22 C23 C31 -89.3(6)
C1 C22 C23 C31 93.0(6)
C21 C22 C23 C24 94.6(6)
C1 C22 C23 C24 -83.1(6)
C31 C23 C24 C25 1.2(7)
C22 C23 C24 C25 177.4(5)
C31 C23 C24 C35 178.0(5)
C22 C23 C24 C35 -5.8(7)
C23 C24 C25 C26 -1.4(8)
C35 C24 C25 C26 -178.2(5)
C24 C25 C26 C30 0.7(8)
C24 C25 C26 C27 178.7(5)
C25 C26 C27 C28 16.9(7)
C30 C26 C27 C28 -165.2(5)
C25 C26 C27 C29 -107.8(6)
C30 C26 C27 C29 70.2(6)
C25 C26 C30 C31 0.1(8)
C27 C26 C30 C31 -177.9(5)
C26 C30 C31 C23 -0.3(8)
C26 C30 C31 C32 176.3(5)
C24 C23 C31 C30 -0.4(7)
C22 C23 C31 C30 -176.6(5)
C24 C23 C31 C32 -177.0(5)
C22 C23 C31 C32 6.8(7)
C30 C31 C32 C34 -86.2(6)
C23 C31 C32 C34 90.4(6)
C30 C31 C32 C33 37.5(7)
C23 C31 C32 C33 -146.0(5)
C25 C24 C35 C36 -41.7(7)
C23 C24 C35 C36 141.5(5)
C25 C24 C35 C37 82.3(6)
C23 C24 C35 C37 -94.5(6)
C42 C38 C39 C40 -46.8(6)
Sn1 C38 C39 C40 64.8(6)
C42 C38 C39 C44 45.8(7)
Sn1 C38 C39 C44 157.4(6)
C44 C39 C40 C41 -64.5(7)
C38 C39 C40 C41 38.0(8)
C39 C40 C41 C42 -12.3(9)
C39 C40 C41 C43 42.5(7)
C40 C41 C42 C43 84.1(8)
C40 C41 C42 C38 -18.7(9)
C43 C41 C42 C38 -102.7(6)
C39 C38 C42 C41 39.5(7)
Sn1 C38 C42 C41 -80.8(6)
C39 C38 C42 C43 -36.2(7)
Sn1 C38 C42 C43 -156.4(5)
C41 C42 C43 C44 -88.7(10)
C38 C42 C43 C44 13.5(11)
C38 C42 C43 C41 102.1(6)
C40 C41 C43 C44 -3.1(8)
C42 C41 C43 C44 105.1(8)
C40 C41 C43 C42 -108.3(6)
C42 C43 C44 C39 17.2(12)
C41 C43 C44 C39 -37.0(10)
C40 C39 C44 C43 62.3(10)
C38 C39 C44 C43 -41.1(11)
